data_7216112
loop_
_publ_author_name
'Bourne, Susan A.'
'Moitsheki, Lesego J.'

_publ_section_title
;
 Anion dependent structural diversity in cobalt(ii) complexes of
 4,4&#x2032;-bipyridine-N,N&#x2032;-dioxide
;
_journal_issue 112
_journal_name_full CrystEngComm
_journal_page_first 674
_journal_paper_doi 10.1039/b510684b
_journal_volume 7
_journal_year 2005
_chemical_formula_moiety '(Co I2 (H2O)4), 2(C10 H8 N2 O2)'
_chemical_formula_sum 'C20 H24 Co I2 N4 O8'
_chemical_formula_weight 761.16
_chemical_name_common '(CoI2(H2O)4) . 2(bpdo)'
_space_group_IT_number 142
_symmetry_cell_setting tetragonal
_symmetry_Int_Tables_number 142
_symmetry_space_group_name_Hall '-I 4bd 2c'
_symmetry_space_group_name_H-M 'I 41/a c d :2'
_atom_sites_solution_hydrogens geom
_atom_sites_solution_primary direct
_atom_sites_solution_secondary difmap
_audit_creation_method SHELXL-97
_cell_angle_alpha 90.00
_cell_angle_beta 90.00
_cell_angle_gamma 90.00
_cell_formula_units_Z 8
_cell_length_a 19.149(3)
_cell_length_b 19.149(3)
_cell_length_c 13.917(3)
_cell_measurement_temperature 113(2)
_cell_volume 5103.1(16)
_computing_structure_refinement 'SHELXL-97 (Sheldrick, 1997)'
_computing_structure_solution 'SHELXS-97 (Sheldrick, 1990)'
_diffrn_ambient_temperature 113(2)
_diffrn_measured_fraction_theta_full 0.999
_diffrn_measured_fraction_theta_max 0.999
_diffrn_measurement_device_type 'Nonius KappaCCD'
_diffrn_radiation_monochromator graphite
_diffrn_radiation_probe x-ray
_diffrn_radiation_type MoK\a
_diffrn_radiation_wavelength 0.71073
_diffrn_reflns_av_R_equivalents 0.0766
_diffrn_reflns_av_sigmaI/netI 0.0273
_diffrn_reflns_limit_h_max 25
_diffrn_reflns_limit_h_min -21
_diffrn_reflns_limit_k_max 25
_diffrn_reflns_limit_k_min -25
_diffrn_reflns_limit_l_max 18
_diffrn_reflns_limit_l_min -17
_diffrn_reflns_number 24777
_diffrn_reflns_theta_full 27.91
_diffrn_reflns_theta_max 27.91
_diffrn_reflns_theta_min 2.79
_diffrn_source 'fine-focus sealed tube'
_exptl_absorpt_coefficient_mu 3.144
_exptl_absorpt_correction_T_max 0.7870
_exptl_absorpt_correction_T_min 0.6854
_exptl_crystal_colour purple
_exptl_crystal_density_diffrn 1.982
_exptl_crystal_density_method 'not measured'
_exptl_crystal_description cube
_exptl_crystal_F_000 2952
_exptl_crystal_size_max 0.13
_exptl_crystal_size_mid 0.11
_exptl_crystal_size_min 0.08
_refine_diff_density_max 0.467
_refine_diff_density_min -0.511
_refine_diff_density_rms 0.079
_refine_ls_extinction_method none
_refine_ls_goodness_of_fit_ref 1.023
_refine_ls_hydrogen_treatment mixed
_refine_ls_matrix_type full
_refine_ls_number_parameters 89
_refine_ls_number_reflns 1533
_refine_ls_number_restraints 0
_refine_ls_restrained_S_all 1.023
_refine_ls_R_factor_all 0.0338
_refine_ls_R_factor_gt 0.0186
_refine_ls_shift/su_max 0.003
_refine_ls_shift/su_mean 0.001
_refine_ls_structure_factor_coef Fsqd
_refine_ls_weighting_details 'calc w=1/[\s^2^(Fo^2^)+(0.0163P)^2^+5.8784P] where P=(Fo^2^+2Fc^2^)/3'
_refine_ls_weighting_scheme calc
_refine_ls_wR_factor_gt 0.0399
_refine_ls_wR_factor_ref 0.0441
_reflns_number_gt 1089
_reflns_number_total 1533
_reflns_threshold_expression >2sigma(I)
_cod_data_source_file b510684b.txt
_cod_data_source_block 3
_cod_original_cell_volume 5102.9(14)
_cod_original_sg_symbol_H-M 'I 41/a c d'
_cod_database_code 7216112

loop_
_symmetry_equiv_pos_as_xyz
'x, y, z'
'-y+1/4, x+3/4, z+1/4'
'-x, -y+1/2, z'
'y+1/4, -x+1/4, z+3/4'
'x, -y, -z+1/2'
'-x+1/2, y, -z'
'y+3/4, x+1/4, -z+1/4'
'-y+1/4, -x+1/4, -z+1/4'
'x+1/2, y+1/2, z+1/2'
'-y+3/4, x+5/4, z+3/4'
'-x+1/2, -y+1, z+1/2'
'y+3/4, -x+3/4, z+5/4'
'x+1/2, -y+1/2, -z+1'
'-x+1, y+1/2, -z+1/2'
'y+5/4, x+3/4, -z+3/4'
'-y+3/4, -x+3/4, -z+3/4'
'-x, -y, -z'
'y-1/4, -x-3/4, -z-1/4'
'x, y-1/2, -z'
'-y-1/4, x-1/4, -z-3/4'
'-x, y, z-1/2'
'x-1/2, -y, z'
'-y-3/4, -x-1/4, z-1/4'
'y-1/4, x-1/4, z-1/4'
'-x+1/2, -y+1/2, -z+1/2'
'y+1/4, -x-1/4, -z+1/4'
'x+1/2, y, -z+1/2'
'-y+1/4, x+1/4, -z-1/4'
'-x+1/2, y+1/2, z'
'x, -y+1/2, z+1/2'
'-y-1/4, -x+1/4, z+1/4'
'y+1/4, x+1/4, z+1/4'

loop_
_atom_site_label
_atom_site_type_symbol
_atom_site_fract_x
_atom_site_fract_y
_atom_site_fract_z
_atom_site_U_iso_or_equiv
_atom_site_adp_type
_atom_site_occupancy
_atom_site_symmetry_multiplicity
_atom_site_calc_flag
_atom_site_refinement_flags
Co1 Co 0.5000 0.7500 0.1250 0.00891(12) Uani 1 4 d S
I1 I 0.392789(7) 0.642789(7) 0.1250 0.01423(7) Uani 1 2 d S
O2 O 0.44977(9) 0.80598(8) 0.01985(10) 0.0120(3) Uani 1 1 d .
H2A H 0.4277(15) 0.7863(14) -0.020(2) 0.031(9) Uiso 1 1 d .
H2B H 0.4774(15) 0.8292(15) -0.009(2) 0.027(8) Uiso 1 1 d .
O1 O 0.51272(7) 0.87940(7) -0.12244(13) 0.0126(3) Uani 1 1 d .
N2 N 0.56305(8) 0.92718(8) -0.12128(12) 0.0101(3) Uani 1 1 d .
C3 C 0.63074(11) 0.90757(11) -0.11850(15) 0.0123(4) Uani 1 1 d .
H3 H 0.6423 0.8594 -0.1155 0.015 Uiso 1 1 calc R
C4 C 0.68325(10) 0.95692(10) -0.11994(15) 0.0123(4) Uani 1 1 d .
H4 H 0.7307 0.9424 -0.1184 0.015 Uiso 1 1 calc R
C5 C 0.66740(10) 1.02803(10) -0.12371(15) 0.0094(4) Uani 1 1 d .
C6 C 0.59646(10) 1.04575(10) -0.12481(17) 0.0142(4) Uani 1 1 d .
H6 H 0.5834 1.0936 -0.1264 0.017 Uiso 1 1 calc R
C7 C 0.54548(10) 0.99562(10) -0.12368(16) 0.0136(4) Uani 1 1 d .
H7 H 0.4977 1.0089 -0.1246 0.016 Uiso 1 1 calc R

loop_
_atom_site_aniso_label
_atom_site_aniso_U_11
_atom_site_aniso_U_22
_atom_site_aniso_U_33
_atom_site_aniso_U_23
_atom_site_aniso_U_13
_atom_site_aniso_U_12
Co1 0.00921(16) 0.00921(16) 0.0083(2) 0.000 0.000 0.0015(2)
I1 0.01455(8) 0.01455(8) 0.01360(11) -0.00140(6) 0.00140(6) -0.00358(7)
O2 0.0112(9) 0.0134(9) 0.0115(7) 0.0013(7) -0.0016(7) -0.0024(6)
O1 0.0111(7) 0.0121(7) 0.0148(7) -0.0005(8) -0.0006(8) -0.0070(6)
N2 0.0108(8) 0.0094(7) 0.0100(8) 0.0004(8) 0.0009(8) -0.0039(7)
C3 0.0146(9) 0.0104(9) 0.0117(10) 0.0005(8) 0.0004(9) -0.0014(8)
C4 0.0098(9) 0.0142(10) 0.0128(9) -0.0006(9) -0.0003(9) 0.0011(8)
C5 0.0092(9) 0.0116(9) 0.0074(8) 0.0004(9) 0.0017(9) -0.0007(8)
C6 0.0143(10) 0.0094(9) 0.0188(10) -0.0003(10) 0.0014(10) -0.0001(8)
C7 0.0109(9) 0.0125(9) 0.0175(10) -0.0021(10) 0.0000(10) 0.0013(8)

loop_
_atom_type_symbol
_atom_type_description
_atom_type_scat_dispersion_real
_atom_type_scat_dispersion_imag
_atom_type_scat_source
C C 0.0033 0.0016 'International Tables Vol C Tables 4.2.6.8 and 6.1.1.4'
H H 0.0000 0.0000 'International Tables Vol C Tables 4.2.6.8 and 6.1.1.4'
N N 0.0061 0.0033 'International Tables Vol C Tables 4.2.6.8 and 6.1.1.4'
O O 0.0106 0.0060 'International Tables Vol C Tables 4.2.6.8 and 6.1.1.4'
I I -0.4742 1.8119 'International Tables Vol C Tables 4.2.6.8 and 6.1.1.4'
Co Co 0.3494 0.9721 'International Tables Vol C Tables 4.2.6.8 and 6.1.1.4'

loop_
_geom_angle_atom_site_label_1
_geom_angle_atom_site_label_2
_geom_angle_atom_site_label_3
_geom_angle
_geom_angle_site_symmetry_1
_geom_angle_site_symmetry_3
O2 Co1 O2 175.65(10) . 7_455
O2 Co1 O2 89.09(8) . 3_665
O2 Co1 O2 91.08(8) 7_455 3_665
O2 Co1 O2 91.08(8) . 8_665
O2 Co1 O2 89.09(8) 7_455 8_665
O2 Co1 O2 175.65(10) 3_665 8_665
O2 Co1 I1 87.82(5) . 3_665
O2 Co1 I1 87.83(5) 7_455 3_665
O2 Co1 I1 92.17(5) 3_665 3_665
O2 Co1 I1 92.18(5) 8_665 3_665
O2 Co1 I1 92.17(5) . .
O2 Co1 I1 92.17(5) 7_455 .
O2 Co1 I1 87.83(5) 3_665 .
O2 Co1 I1 87.83(5) 8_665 .
I1 Co1 I1 180.0 3_665 .
O1 N2 C3 120.34(15) . .
O1 N2 C7 119.08(15) . .
C3 N2 C7 120.57(17) . .
N2 C3 C4 120.58(18) . .
C3 C4 C5 120.66(18) . .
C4 C5 C6 116.60(17) . .
C4 C5 C5 122.46(11) . 16_664
C6 C5 C5 120.94(11) . 16_664
C7 C6 C5 121.44(19) . .
N2 C7 C6 120.12(18) . .

loop_
_geom_bond_atom_site_label_1
_geom_bond_atom_site_label_2
_geom_bond_distance
_geom_bond_site_symmetry_2
Co1 O2 2.0531(14) .
Co1 O2 2.0532(14) 7_455
Co1 O2 2.0532(14) 3_665
Co1 O2 2.0532(14) 8_665
Co1 I1 2.9032(5) 3_665
Co1 I1 2.9033(4) .
O1 N2 1.329(2) .
N2 C3 1.350(3) .
N2 C7 1.353(3) .
C3 C4 1.380(3) .
C4 C5 1.396(3) .
C5 C6 1.400(3) .
C5 C5 1.478(4) 16_664
C6 C7 1.369(3) .
